data_2211121
loop_
_publ_author_name
'Blatch, Alexandrea J.'
'Howard, Judith A. K.'
'Probert, Michael R.'
'Whiting, Andrew'

_publ_section_title
;
 <i>N</i>-(Diphenylphosphinoyl)hydroxylamine
;
_journal_coeditor_code LH2221
_journal_issue 11
_journal_name_full 'Acta Crystallographica Section E'
_journal_page_first o5343
_journal_page_last o5345
_journal_paper_doi 10.1107/S1600536806044862
_journal_volume 62
_journal_year 2006
_chemical_formula_iupac 'C12 H12 N O2 P'
_chemical_formula_moiety 'C12 H12 N O2 P'
_chemical_formula_sum 'C12 H12 N O2 P'
_chemical_formula_weight 233.20
_chemical_melting_point 402.8(19)
_chemical_name_systematic
;
N-(diphenylphosphinoyl)hydroxylamine
;
_space_group_IT_number 4
_symmetry_cell_setting monoclinic
_symmetry_space_group_name_Hall 'P 2yb'
_symmetry_space_group_name_H-M 'P 1 21 1'
_atom_sites_solution_hydrogens geom
_atom_sites_solution_primary direct
_atom_sites_solution_secondary difmap
_audit_creation_method SHELXL97
_cell_angle_alpha 90.00
_cell_angle_beta 105.320(10)
_cell_angle_gamma 90.00
_cell_formula_units_Z 2
_cell_length_a 8.5195(9)
_cell_length_b 5.7511(6)
_cell_length_c 11.9580(10)
_cell_measurement_reflns_used 2257
_cell_measurement_temperature 120(2)
_cell_measurement_theta_max 29.94
_cell_measurement_theta_min 2.49
_cell_volume 565.08(10)
_computing_cell_refinement 'SAINT (Bruker, 2001)'
_computing_data_collection 'SMART (Bruker, 2001)'
_computing_data_reduction SAINT
_computing_molecular_graphics SHELXTL
_computing_publication_material SHELXTL
_computing_structure_refinement SHELXTL
_computing_structure_solution 'SHELXTL (Bruker, 2001)'
_diffrn_ambient_temperature 120(2)
_diffrn_detector_area_resol_mean 5.6
_diffrn_measured_fraction_theta_full 0.999
_diffrn_measured_fraction_theta_max 0.999
_diffrn_measurement_device_type 'Bruker SMART CCD 6 K area-detector'
_diffrn_measurement_method \w
_diffrn_radiation_monochromator graphite
_diffrn_radiation_source 'fine-focus sealed tube'
_diffrn_radiation_type MoK\a
_diffrn_radiation_wavelength 0.71073
_diffrn_reflns_av_R_equivalents 0.0236
_diffrn_reflns_av_sigmaI/netI 0.0452
_diffrn_reflns_limit_h_max 11
_diffrn_reflns_limit_h_min -10
_diffrn_reflns_limit_k_max 8
_diffrn_reflns_limit_k_min -8
_diffrn_reflns_limit_l_max 16
_diffrn_reflns_limit_l_min -16
_diffrn_reflns_number 5264
_diffrn_reflns_theta_full 30.01
_diffrn_reflns_theta_max 30.01
_diffrn_reflns_theta_min 1.77
_diffrn_standards_number 0
_exptl_absorpt_coefficient_mu 0.227
_exptl_absorpt_correction_type none
_exptl_crystal_colour colourless
_exptl_crystal_density_diffrn 1.371
_exptl_crystal_density_method 'not measured'
_exptl_crystal_description block
_exptl_crystal_F_000 244
_exptl_crystal_size_max 0.3
_exptl_crystal_size_mid 0.2
_exptl_crystal_size_min 0.18
_refine_diff_density_max 0.323
_refine_diff_density_min -0.305
_refine_ls_abs_structure_details 'Flack (1983), with 1314 Friedel pairs'
_refine_ls_abs_structure_Flack -0.12(10)
_refine_ls_extinction_method none
_refine_ls_goodness_of_fit_ref 0.985
_refine_ls_hydrogen_treatment refall
_refine_ls_matrix_type full
_refine_ls_number_parameters 193
_refine_ls_number_reflns 3112
_refine_ls_number_restraints 1
_refine_ls_restrained_S_all 0.985
_refine_ls_R_factor_all 0.0447
_refine_ls_R_factor_gt 0.0393
_refine_ls_shift/su_max 0.001
_refine_ls_shift/su_mean 0.000
_refine_ls_structure_factor_coef Fsqd
_refine_ls_weighting_details 'calc w = 1/[\s^2^(Fo^2^)+(0.0525P)^2^+0.1713P] where P=(Fo^2^+2Fc^2^)/3'
_refine_ls_weighting_scheme calc
_refine_ls_wR_factor_gt 0.0935
_refine_ls_wR_factor_ref 0.0971
_reflns_number_gt 2826
_reflns_number_total 3112
_reflns_threshold_expression I>2\s(I)
_cod_data_source_file lh2221.cif
_cod_data_source_block I
_cod_original_cell_volume 565.10(10)
_cod_original_sg_symbol_H-M 'P 21'
_cod_database_code 2211121
_cod_database_fobs_code 2211121

loop_
_symmetry_equiv_pos_as_xyz
'x, y, z'
'-x, y+1/2, -z'

loop_
_atom_site_type_symbol
_atom_site_label
_atom_site_fract_x
_atom_site_fract_y
_atom_site_fract_z
_atom_site_U_iso_or_equiv
_atom_site_adp_type
_atom_site_calc_flag
_atom_site_occupancy
P P 0.49405(5) 0.54483(9) 0.31719(4) 0.01523(11) Uani d 1
O O1 0.34049(18) 0.1992(3) 0.37448(14) 0.0215(3) Uani d 1
H H0 0.352(3) 0.072(7) 0.357(2) 0.032(8) Uiso d 1
O O2 0.41802(17) 0.7499(3) 0.35948(12) 0.0186(3) Uani d 1
N N 0.5009(2) 0.2928(3) 0.38621(15) 0.0181(3) Uani d 1
H H1 0.549(3) 0.293(5) 0.461(2) 0.027(7) Uiso d 1
C C1 0.7066(2) 0.5917(3) 0.32967(16) 0.0173(4) Uani d 1
C C2 0.7774(2) 0.8000(4) 0.37769(17) 0.0199(4) Uani d 1
H H2 0.708(3) 0.916(5) 0.407(2) 0.027(7) Uiso d 1
C C3 0.9428(3) 0.8397(4) 0.38948(18) 0.0225(4) Uani d 1
H H3 0.994(3) 0.982(6) 0.421(2) 0.034(8) Uiso d 1
C C4 1.0360(3) 0.6723(4) 0.35245(19) 0.0243(4) Uani d 1
H H4 1.148(3) 0.688(6) 0.357(2) 0.034(8) Uiso d 1
C C5 0.9659(3) 0.4657(4) 0.3037(2) 0.0246(4) Uani d 1
H H5 1.024(4) 0.349(6) 0.279(3) 0.042(8) Uiso d 1
C C6 0.8007(2) 0.4248(4) 0.29228(18) 0.0202(4) Uani d 1
H H6 0.753(3) 0.281(6) 0.261(2) 0.032(7) Uiso d 1
C C11 0.3864(2) 0.4761(4) 0.17032(17) 0.0188(4) Uani d 1
C C12 0.4124(3) 0.2693(4) 0.11705(19) 0.0237(4) Uani d 1
H H12 0.490(4) 0.166(6) 0.161(3) 0.040(8) Uiso d 1
C C13 0.3292(3) 0.2269(5) 0.0022(2) 0.0303(5) Uani d 1
H H13 0.354(4) 0.086(6) -0.032(3) 0.042(9) Uiso d 1
C C14 0.2185(3) 0.3873(5) -0.0585(2) 0.0339(6) Uani d 1
H H14 0.155(4) 0.361(7) -0.133(3) 0.055(10) Uiso d 1
C C15 0.1895(3) 0.5920(5) -0.0057(2) 0.0330(6) Uani d 1
H H15 0.114(4) 0.687(6) -0.048(3) 0.045(9) Uiso d 1
C C16 0.2744(3) 0.6370(4) 0.10921(19) 0.0253(4) Uani d 1
H H16 0.263(3) 0.778(6) 0.148(2) 0.029(7) Uiso d 1

loop_
_atom_site_aniso_label
_atom_site_aniso_U_11
_atom_site_aniso_U_22
_atom_site_aniso_U_33
_atom_site_aniso_U_12
_atom_site_aniso_U_13
_atom_site_aniso_U_23
P 0.0159(2) 0.0138(2) 0.0163(2) 0.0000(2) 0.00476(15) -0.0004(2)
O1 0.0194(7) 0.0161(7) 0.0313(8) -0.0018(5) 0.0106(6) 0.0004(6)
O2 0.0190(7) 0.0167(7) 0.0207(7) 0.0008(5) 0.0060(6) -0.0018(6)
N 0.0178(8) 0.0167(8) 0.0200(8) -0.0019(6) 0.0055(6) 0.0017(6)
C1 0.0167(8) 0.0200(11) 0.0149(8) -0.0005(7) 0.0038(6) 0.0023(7)
C2 0.0194(9) 0.0208(10) 0.0193(9) -0.0005(8) 0.0049(7) -0.0009(8)
C3 0.0225(10) 0.0242(10) 0.0197(9) -0.0043(8) 0.0035(8) 0.0012(8)
C4 0.0176(9) 0.0332(12) 0.0217(9) -0.0009(9) 0.0044(8) 0.0053(9)
C5 0.0229(10) 0.0268(11) 0.0262(10) 0.0059(8) 0.0100(9) 0.0039(9)
C6 0.0196(9) 0.0199(10) 0.0214(9) 0.0011(8) 0.0059(8) -0.0010(8)
C11 0.0184(9) 0.0206(9) 0.0172(8) -0.0036(7) 0.0046(7) -0.0014(7)
C12 0.0259(10) 0.0215(10) 0.0237(9) -0.0018(8) 0.0068(8) -0.0038(9)
C13 0.0398(13) 0.0291(13) 0.0233(10) -0.0066(10) 0.0105(10) -0.0098(9)
C14 0.0402(13) 0.0418(15) 0.0167(9) -0.0110(11) 0.0023(10) -0.0045(10)
C15 0.0352(12) 0.0355(17) 0.0233(10) 0.0010(10) -0.0013(9) 0.0059(10)
C16 0.0288(11) 0.0237(10) 0.0220(10) 0.0005(9) 0.0044(9) 0.0020(9)

loop_
_atom_type_symbol
_atom_type_description
_atom_type_scat_dispersion_real
_atom_type_scat_dispersion_imag
_atom_type_scat_source
C C 0.0033 0.0016 'International Tables Vol C Tables 4.2.6.8 and 6.1.1.4'
H H 0.0000 0.0000 'International Tables Vol C Tables 4.2.6.8 and 6.1.1.4'
N N 0.0061 0.0033 'International Tables Vol C Tables 4.2.6.8 and 6.1.1.4'
O O 0.0106 0.0060 'International Tables Vol C Tables 4.2.6.8 and 6.1.1.4'
P P 0.1023 0.0942 'International Tables Vol C Tables 4.2.6.8 and 6.1.1.4'

loop_
_geom_angle_atom_site_label_1
_geom_angle_atom_site_label_2
_geom_angle_atom_site_label_3
_geom_angle
_geom_angle_publ_flag
O2 P N 118.76(8) yes
O2 P C11 110.42(9) yes
N P C11 103.62(9) yes
O2 P C1 111.73(9) yes
N P C1 100.79(9) yes
C11 P C1 110.90(9) yes
N O1 H0 101(2) ?
O1 N P 111.70(13) yes
O1 N H1 105.9(17) yes
P N H1 116.8(19) yes
C2 C1 C6 119.93(19) ?
C2 C1 P 118.67(15) ?
C6 C1 P 121.40(15) ?
C1 C2 C3 119.8(2) ?
C1 C2 H2 118.7(16) ?
C3 C2 H2 121.5(16) ?
C4 C3 C2 120.0(2) ?
C4 C3 H3 118.5(17) ?
C2 C3 H3 121.5(17) ?
C5 C4 C3 120.4(2) ?
C5 C4 H4 115.1(19) ?
C3 C4 H4 124.4(19) ?
C4 C5 C6 119.8(2) ?
C4 C5 H5 123(2) ?
C6 C5 H5 117(2) ?
C5 C6 C1 120.1(2) ?
C5 C6 H6 120.0(17) ?
C1 C6 H6 119.9(17) ?
C16 C11 C12 119.82(19) ?
C16 C11 P 118.00(16) ?
C12 C11 P 122.18(16) ?
C13 C12 C11 120.0(2) ?
C13 C12 H12 123(2) ?
C11 C12 H12 117(2) ?
C14 C13 C12 120.0(2) ?
C14 C13 H13 122.9(18) ?
C12 C13 H13 117.1(18) ?
C13 C14 C15 120.4(2) ?
C13 C14 H14 123(2) ?
C15 C14 H14 117(2) ?
C14 C15 C16 119.7(2) ?
C14 C15 H15 117(2) ?
C16 C15 H15 123(2) ?
C11 C16 C15 119.9(2) ?
C11 C16 H16 116.8(17) ?
C15 C16 H16 123.2(17) ?

loop_
_geom_bond_atom_site_label_1
_geom_bond_atom_site_label_2
_geom_bond_distance
_geom_bond_publ_flag
P O2 1.4965(15) yes
P N 1.6612(18) yes
P C11 1.797(2) yes
P C1 1.797(2) yes
O1 N 1.441(2) yes
O1 H0 0.78(4) yes
N H1 0.88(3) yes
C1 C2 1.395(3) ?
C1 C6 1.398(3) ?
C2 C3 1.397(3) ?
C2 H2 1.01(3) ?
C3 C4 1.393(3) ?
C3 H3 0.96(3) ?
C4 C5 1.387(3) ?
C4 H4 0.95(3) ?
C5 C6 1.397(3) ?
C5 H5 0.93(3) ?
C6 H6 0.95(3) ?
C11 C16 1.390(3) ?
C11 C12 1.394(3) ?
C12 C13 1.391(3) ?
C12 H12 0.94(3) ?
C13 C14 1.380(4) ?
C13 H13 0.96(3) ?
C14 C15 1.389(4) ?
C14 H14 0.92(4) ?
C15 C16 1.397(3) ?
C15 H15 0.89(4) ?
C16 H16 0.95(3) ?

loop_
_geom_hbond_atom_site_label_D
_geom_hbond_atom_site_label_H
_geom_hbond_atom_site_label_A
_geom_hbond_site_symmetry_A
_geom_hbond_distance_DH
_geom_hbond_distance_HA
_geom_hbond_distance_DA
_geom_hbond_angle_DHA
O1 H0 O2 1_545 0.78(4) 1.93(4) 2.685(2) 163(3)
N H1 O2 2_646 0.88(3) 2.10(3) 2.945(2) 160(2)

loop_
_geom_torsion_atom_site_label_1
_geom_torsion_atom_site_label_2
_geom_torsion_atom_site_label_3
_geom_torsion_atom_site_label_4
_geom_torsion
O2 P N O1 65.74(16)
C11 P N O1 -57.12(15)
C1 P N O1 -171.94(13)
O2 P C1 C2 1.63(18)
N P C1 C2 -125.48(16)
C11 P C1 C2 125.29(16)
O2 P C1 C6 -178.28(15)
N P C1 C6 54.61(17)
C11 P C1 C6 -54.62(19)
O2 P C11 C16 12.1(2)
N P C11 C16 140.31(17)
C1 P C11 C16 -112.30(17)
O2 P C11 C12 -168.05(16)
N P C11 C12 -39.85(19)
C1 P C11 C12 67.54(19)

loop_
_cod_related_entry_id
_cod_related_entry_database
_cod_related_entry_code
1 ChemSpider 371149
